data_4024108
loop_
_publ_author_name
'Rodney F. Klima'
'Abhijit V. Jadhav'
'Pradeep N. D. Singh'
'Mingxin Chang'
'Christine Vanos'
'Jagadis Sankaranarayanan'
'Mai Vu'
'Nazarin Ibrahim'
'Elaine Ross'
'Shaun McCloskey'
'Rajesh S. Murthy'
'Jeanette A. Krause'
'Bruce S. Ault'
'Anna D. Gudmundsd\'ottir'

_publ_contact_author_address
;     Department of Chemistry
      University of Cincinnati
      Cincinnati, OH 45221-0172 USA
;
_publ_contact_author_email anna.gudmundsdottir@uc.edu
_publ_contact_author_fax '513 556 9239'
_publ_contact_author_name 'Dr. Anna D. Gudmundsdottir'
_publ_contact_author_phone '513 556 3380'
_publ_section_title
;
 Photoinduced C-N Bond Cleavage in 2-Azido-1,3-diphenyl-propan-1-one
 Derivatives: Photorelease of Hydrazoic Acid
;
_journal_name_full 'Journal of Organic Chemistry'
_journal_page_first 6372
_journal_page_last 6381
_journal_paper_doi 10.1021/jo070558q
_journal_volume 72
_journal_year 2007
_chemical_formula_moiety 'C15 H13 N3 O'
_chemical_formula_sum 'C15 H13 N3 O'
_chemical_formula_weight 251.28
_chemical_name_systematic ?
_space_group_IT_number 29
_symmetry_cell_setting orthorhombic
_symmetry_space_group_name_Hall 'P 2c -2ac'
_symmetry_space_group_name_H-M 'P c a 21'
_atom_sites_solution_hydrogens difmap
_atom_sites_solution_primary direct
_atom_sites_solution_secondary difmap
_audit_creation_method SHELXL-97
_cell_angle_alpha 90.00
_cell_angle_beta 90.00
_cell_angle_gamma 90.00
_cell_formula_units_Z 4
_cell_length_a 10.7003(17)
_cell_length_b 14.395(2)
_cell_length_c 8.1812(13)
_cell_measurement_reflns_used 956
_cell_measurement_temperature 150(2)
_cell_measurement_theta_max 30.6
_cell_measurement_theta_min 2.4
_cell_volume 1260.2(4)
_computing_cell_refinement 'Bruker SAINT v6.02A'
_computing_data_collection 'Bruker SMART v5.622'
_computing_data_reduction 'Bruker SAINT v6.02A'
_computing_molecular_graphics 'Bruker SHELXTL v5.1, 6.14 & DIAMOND v3.1d Brandenburg, K. (2006)'
_computing_publication_material 'Bruker SHELXTL v5.1, 6.14'
_computing_structure_refinement 'Bruker SHELXTL v5.1, 6.14'
_computing_structure_solution 'Bruker SHELXTL v5.1, 6.14'
_diffrn_ambient_temperature 150(2)
_diffrn_measured_fraction_theta_full 0.954
_diffrn_measured_fraction_theta_max 0.954
_diffrn_measurement_device_type 'Bruker SMART 1K CCD'
_diffrn_measurement_method '\w scans'
_diffrn_radiation_monochromator graphite
_diffrn_radiation_source 'fine-focus sealed tube'
_diffrn_radiation_type MoK\a
_diffrn_radiation_wavelength 0.71073
_diffrn_reflns_av_R_equivalents 0.0844
_diffrn_reflns_av_sigmaI/netI 0.0417
_diffrn_reflns_limit_h_max 10
_diffrn_reflns_limit_h_min -14
_diffrn_reflns_limit_k_max 20
_diffrn_reflns_limit_k_min -16
_diffrn_reflns_limit_l_max 11
_diffrn_reflns_limit_l_min -11
_diffrn_reflns_number 9286
_diffrn_reflns_theta_full 30.62
_diffrn_reflns_theta_max 30.62
_diffrn_reflns_theta_min 2.37
_diffrn_standards_decay_% 0
_diffrn_standards_number 0
_exptl_absorpt_coefficient_mu 0.086
_exptl_absorpt_correction_T_max 0.9957
_exptl_absorpt_correction_T_min 0.9630
_exptl_absorpt_correction_type multi-scan
_exptl_absorpt_process_details 'SADABS (Sheldrick, 2001)'
_exptl_crystal_colour colorless
_exptl_crystal_density_diffrn 1.324
_exptl_crystal_density_meas ?
_exptl_crystal_description plate
_exptl_crystal_F_000 528
_exptl_crystal_size_max 0.44
_exptl_crystal_size_mid 0.40
_exptl_crystal_size_min 0.05
_refine_diff_density_max 0.564
_refine_diff_density_min -0.276
_refine_diff_density_rms 0.061
_refine_ls_extinction_method none
_refine_ls_goodness_of_fit_ref 1.111
_refine_ls_hydrogen_treatment refall
_refine_ls_matrix_type full
_refine_ls_number_parameters 224
_refine_ls_number_reflns 1974
_refine_ls_number_restraints 1
_refine_ls_restrained_S_all 1.110
_refine_ls_R_factor_all 0.0606
_refine_ls_R_factor_gt 0.0559
_refine_ls_shift/su_max 0.000
_refine_ls_shift/su_mean 0.000
_refine_ls_structure_factor_coef Fsqd
_refine_ls_weighting_details 'calc w=1/[\s^2^(Fo^2^)+(0.0588P)^2^+0.5043P] where P=(Fo^2^+2Fc^2^)/3'
_refine_ls_weighting_scheme calc
_refine_ls_wR_factor_gt 0.1295
_refine_ls_wR_factor_ref 0.1319
_reflns_number_gt 1823
_reflns_number_total 1974
_reflns_threshold_expression >2\s(I)
_cod_data_source_file jo070558qsi20070322_082747_1.cif
_cod_data_source_block 1A
_cod_depositor_comments
;
The following automatic conversions were performed:
'_symmetry_cell_setting' value 'Orthorhombic' changed to 'orthorhombic'
according to '/home/saulius/struct/CIF-dictionaries/cif_core.dic'
dictionary named 'cif_core.dic' version 2.4.1 from 2010-06-29.

Automatic conversion script
Id: cif_fix_enum 1527 2010-12-29 10:47:43Z saulius 
;
_cod_database_code 4024108

loop_
_symmetry_equiv_pos_as_xyz
'x, y, z'
'-x, -y, z+1/2'
'x+1/2, -y, z'
'-x+1/2, y, z+1/2'

loop_
_atom_site_label
_atom_site_type_symbol
_atom_site_fract_x
_atom_site_fract_y
_atom_site_fract_z
_atom_site_U_iso_or_equiv
_atom_site_adp_type
_atom_site_occupancy
_atom_site_symmetry_multiplicity
_atom_site_calc_flag
_atom_site_refinement_flags
_atom_site_disorder_assembly
_atom_site_disorder_group
O1 O 0.28203(18) 0.15965(13) 0.4704(3) 0.0346(5) Uani 1 1 d . . .
N1 N 0.4965(2) 0.29818(16) 0.4836(3) 0.0277(5) Uani 1 1 d . . .
N2 N 0.4247(2) 0.31844(15) 0.5879(3) 0.0264(4) Uani 1 1 d . . .
N3 N 0.3640(3) 0.3385(2) 0.7027(4) 0.0400(6) Uani 1 1 d . . .
C1 C 0.3724(2) 0.02036(16) 0.3727(3) 0.0235(5) Uani 1 1 d . . .
C2 C 0.2845(2) -0.03500(18) 0.4546(4) 0.0282(5) Uani 1 1 d . . .
H2 H 0.218(3) -0.004(2) 0.519(5) 0.032(9) Uiso 1 1 d . . .
C3 C 0.2957(3) -0.13088(19) 0.4542(4) 0.0311(6) Uani 1 1 d . . .
H3 H 0.231(5) -0.168(3) 0.518(6) 0.058(12) Uiso 1 1 d . . .
C4 C 0.3959(3) -0.17285(19) 0.3745(4) 0.0317(6) Uani 1 1 d . . .
H4 H 0.403(3) -0.241(3) 0.369(6) 0.046(11) Uiso 1 1 d . . .
C5 C 0.4831(3) -0.1189(2) 0.2932(4) 0.0329(6) Uani 1 1 d . . .
H5 H 0.552(3) -0.149(2) 0.247(5) 0.031(9) Uiso 1 1 d . . .
C6 C 0.4712(3) -0.02286(19) 0.2910(4) 0.0288(5) Uani 1 1 d . . .
H6 H 0.537(3) 0.011(3) 0.239(5) 0.035(10) Uiso 1 1 d . . .
C7 C 0.3589(2) 0.12400(17) 0.3805(3) 0.0251(5) Uani 1 1 d . . .
C8 C 0.4432(3) 0.18303(18) 0.2731(3) 0.0264(5) Uani 1 1 d . . .
H8A2 H 0.417(3) 0.171(2) 0.158(5) 0.031(9) Uiso 1 1 d . . .
H8A1 H 0.529(3) 0.158(2) 0.280(5) 0.036(9) Uiso 1 1 d . . .
C9 C 0.4380(2) 0.28613(17) 0.3172(3) 0.0222(5) Uani 1 1 d . . .
H9B H 0.350(3) 0.307(2) 0.316(5) 0.028(8) Uiso 1 1 d . . .
C10 C 0.5092(2) 0.34478(16) 0.1965(3) 0.0228(5) Uani 1 1 d . . .
C11 C 0.6401(2) 0.34555(18) 0.1939(4) 0.0267(5) Uani 1 1 d . . .
H11 H 0.684(4) 0.309(3) 0.273(5) 0.046(10) Uiso 1 1 d . . .
C12 C 0.7044(3) 0.39942(19) 0.0814(4) 0.0306(5) Uani 1 1 d . . .
H12 H 0.794(4) 0.399(2) 0.085(5) 0.041(10) Uiso 1 1 d . . .
C13 C 0.6396(3) 0.45378(19) -0.0300(4) 0.0317(6) Uani 1 1 d . . .
H13 H 0.687(3) 0.490(2) -0.110(5) 0.037(9) Uiso 1 1 d . . .
C14 C 0.5096(3) 0.45378(19) -0.0300(4) 0.0331(6) Uani 1 1 d . . .
H14 H 0.468(4) 0.489(3) -0.111(6) 0.048(11) Uiso 1 1 d . . .
C15 C 0.4455(2) 0.39937(18) 0.0838(4) 0.0281(5) Uani 1 1 d . . .
H15 H 0.357(3) 0.404(2) 0.090(5) 0.028(8) Uiso 1 1 d . . .

loop_
_atom_site_aniso_label
_atom_site_aniso_U_11
_atom_site_aniso_U_22
_atom_site_aniso_U_33
_atom_site_aniso_U_23
_atom_site_aniso_U_13
_atom_site_aniso_U_12
O1 0.0308(10) 0.0320(9) 0.0411(12) -0.0015(10) 0.0124(9) -0.0015(7)
N1 0.0254(10) 0.0321(11) 0.0256(11) 0.0018(9) -0.0048(9) -0.0036(8)
N2 0.0290(10) 0.0210(9) 0.0293(11) 0.0050(9) -0.0090(9) -0.0036(8)
N3 0.0366(12) 0.0522(15) 0.0312(12) -0.0053(12) 0.0068(12) -0.0001(12)
C1 0.0248(11) 0.0254(11) 0.0201(10) -0.0001(10) -0.0017(9) -0.0044(9)
C2 0.0266(11) 0.0344(13) 0.0236(11) 0.0013(11) 0.0036(11) -0.0061(10)
C3 0.0341(13) 0.0326(13) 0.0265(12) 0.0057(11) 0.0013(12) -0.0095(10)
C4 0.0365(14) 0.0271(12) 0.0314(14) 0.0006(12) -0.0040(12) -0.0032(10)
C5 0.0338(13) 0.0287(13) 0.0363(14) -0.0065(12) 0.0043(13) -0.0001(11)
C6 0.0287(12) 0.0302(13) 0.0275(13) -0.0010(11) 0.0033(11) -0.0050(9)
C7 0.0238(10) 0.0262(11) 0.0253(11) 0.0019(10) -0.0007(10) -0.0052(9)
C8 0.0280(12) 0.0248(11) 0.0263(12) -0.0010(10) 0.0036(10) -0.0044(9)
C9 0.0212(10) 0.0241(11) 0.0213(11) 0.0005(9) -0.0006(9) -0.0006(8)
C10 0.0252(11) 0.0199(10) 0.0232(11) -0.0004(9) 0.0011(11) -0.0014(9)
C11 0.0248(10) 0.0265(11) 0.0288(12) -0.0007(10) -0.0003(11) 0.0013(9)
C12 0.0277(11) 0.0301(12) 0.0339(14) -0.0033(11) 0.0051(12) -0.0034(10)
C13 0.0394(13) 0.0250(12) 0.0308(13) -0.0006(11) 0.0085(13) -0.0040(10)
C14 0.0390(14) 0.0275(12) 0.0329(14) 0.0067(12) -0.0019(13) 0.0011(11)
C15 0.0267(12) 0.0265(11) 0.0311(12) 0.0039(11) -0.0011(11) 0.0012(9)

loop_
_atom_type_symbol
_atom_type_description
_atom_type_scat_dispersion_real
_atom_type_scat_dispersion_imag
_atom_type_scat_source
C C 0.0033 0.0016 'International Tables Vol C Tables 4.2.6.8 and 6.1.1.4'
H H 0.0000 0.0000 'International Tables Vol C Tables 4.2.6.8 and 6.1.1.4'
N N 0.0061 0.0033 'International Tables Vol C Tables 4.2.6.8 and 6.1.1.4'
O O 0.0106 0.0060 'International Tables Vol C Tables 4.2.6.8 and 6.1.1.4'

loop_
_geom_angle_atom_site_label_1
_geom_angle_atom_site_label_2
_geom_angle_atom_site_label_3
_geom_angle
_geom_angle_site_symmetry_1
_geom_angle_site_symmetry_3
_geom_angle_publ_flag
N2 N1 C9 114.2(2) . . ?
N3 N2 N1 172.9(3) . . ?
C6 C1 C2 118.9(2) . . ?
C6 C1 C7 122.5(2) . . ?
C2 C1 C7 118.6(2) . . ?
C3 C2 C1 120.4(2) . . ?
C2 C3 C4 120.0(2) . . ?
C5 C4 C3 120.0(3) . . ?
C4 C5 C6 120.1(3) . . ?
C5 C6 C1 120.5(2) . . ?
O1 C7 C1 120.7(2) . . ?
O1 C7 C8 121.0(2) . . ?
C1 C7 C8 118.3(2) . . ?
C7 C8 C9 112.7(2) . . ?
C10 C9 N1 108.49(19) . . ?
C10 C9 C8 111.8(2) . . ?
N1 C9 C8 108.0(2) . . ?
C15 C10 C11 118.4(2) . . ?
C15 C10 C9 120.2(2) . . ?
C11 C10 C9 121.4(2) . . ?
C12 C11 C10 120.7(3) . . ?
C11 C12 C13 120.2(3) . . ?
C12 C13 C14 120.0(3) . . ?
C13 C14 C15 119.4(3) . . ?
C10 C15 C14 121.2(2) . . ?

loop_
_geom_bond_atom_site_label_1
_geom_bond_atom_site_label_2
_geom_bond_distance
_geom_bond_site_symmetry_2
_geom_bond_publ_flag
O1 C7 1.217(3) . ?
N1 N2 1.185(4) . ?
N1 C9 1.508(3) . ?
N2 N3 1.177(4) . ?
C1 C6 1.396(4) . ?
C1 C2 1.404(3) . ?
C1 C7 1.500(3) . ?
C2 C3 1.385(4) . ?
C3 C4 1.393(4) . ?
C4 C5 1.385(4) . ?
C5 C6 1.389(4) . ?
C7 C8 1.519(4) . ?
C8 C9 1.528(3) . ?
C9 C10 1.506(3) . ?
C10 C15 1.390(4) . ?
C10 C11 1.400(3) . ?
C11 C12 1.386(4) . ?
C12 C13 1.387(4) . ?
C13 C14 1.391(4) . ?
C14 C15 1.397(4) . ?

loop_
_geom_torsion_atom_site_label_1
_geom_torsion_atom_site_label_2
_geom_torsion_atom_site_label_3
_geom_torsion_atom_site_label_4
_geom_torsion
_geom_torsion_site_symmetry_1
_geom_torsion_site_symmetry_2
_geom_torsion_site_symmetry_3
_geom_torsion_site_symmetry_4
_geom_torsion_publ_flag
C9 N1 N2 N3 179(100) . . . . ?
C6 C1 C2 C3 0.0(4) . . . . ?
C7 C1 C2 C3 -178.2(3) . . . . ?
C1 C2 C3 C4 1.1(4) . . . . ?
C2 C3 C4 C5 -1.2(5) . . . . ?
C3 C4 C5 C6 0.1(5) . . . . ?
C4 C5 C6 C1 1.0(4) . . . . ?
C2 C1 C6 C5 -1.0(4) . . . . ?
C7 C1 C6 C5 177.1(3) . . . . ?
C6 C1 C7 O1 -170.0(3) . . . . ?
C2 C1 C7 O1 8.1(4) . . . . ?
C6 C1 C7 C8 10.2(4) . . . . ?
C2 C1 C7 C8 -171.7(2) . . . . ?
O1 C7 C8 C9 11.5(4) . . . . ?
C1 C7 C8 C9 -168.7(2) . . . . ?
N2 N1 C9 C10 128.0(2) . . . . ?
N2 N1 C9 C8 -110.6(3) . . . . ?
C7 C8 C9 C10 -172.8(2) . . . . ?
C7 C8 C9 N1 67.9(3) . . . . ?
N1 C9 C10 C15 -134.8(2) . . . . ?
C8 C9 C10 C15 106.2(3) . . . . ?
N1 C9 C10 C11 45.6(3) . . . . ?
C8 C9 C10 C11 -73.5(3) . . . . ?
C15 C10 C11 C12 -0.1(4) . . . . ?
C9 C10 C11 C12 179.6(2) . . . . ?
C10 C11 C12 C13 0.3(4) . . . . ?
C11 C12 C13 C14 -0.5(4) . . . . ?
C12 C13 C14 C15 0.6(5) . . . . ?
C11 C10 C15 C14 0.1(4) . . . . ?
C9 C10 C15 C14 -179.5(3) . . . . ?
C13 C14 C15 C10 -0.4(4) . . . . ?

loop_
_cod_related_entry_id
_cod_related_entry_database
_cod_related_entry_code
1 ChemSpider 21159299
